data_4001382
loop_
_publ_author_name
'Chandler, Brett D.'
'Yu, Joanne O.'
'Cramb, David T.'
'Shimizu, George K. H.'

_publ_section_title
;
 Series of Lanthanide-Alkali Metal-Organic Frameworks Exhibiting
 Luminescence and Permanent Microporosity
;
_journal_issue 18
_journal_name_full 'Chemistry of Materials'
_journal_page_first 4467
_journal_paper_doi 10.1021/cm070930i
_journal_volume 19
_journal_year 2007
_chemical_formula_moiety 'C40 H24 Cl Gd N8 Na6 O40 S8, 0.5(O6), 5(O)'
_chemical_formula_sum 'C40 H24 Cl Gd N8 Na6 O48 S8'
_chemical_formula_weight 1971.87
_chemical_name_common
;catena-(tetrakis(4,4'-Disulfo-2,2'-bipyridine N,N'-dioxide)-
di-aqua-hexa-sodium-gadolinium chloride clathrate hydrate)
;
_chemical_name_systematic
;catena-(tetrakis(4,4'-Disulfo-2,2'-bipyridine N,N'-dioxide)-
di-aqua-hexa-sodium-gadolinium chloride clathrate hydrate)
;
_space_group_IT_number 81
_symmetry_cell_setting tetragonal
_symmetry_Int_Tables_number 81
_symmetry_space_group_name_Hall 'P -4'
_symmetry_space_group_name_H-M 'P -4'
_atom_sites_solution_hydrogens geom
_atom_sites_solution_primary direct
_atom_sites_solution_secondary difmap
_audit_creation_method SHELXL-97
_cell_angle_alpha 90.000
_cell_angle_beta 90.000
_cell_angle_gamma 90.000
_cell_formula_units_Z 1
_cell_length_a 12.234(5)
_cell_length_b 12.234(5)
_cell_length_c 12.373(5)
_cell_measurement_reflns_used 7872
_cell_measurement_temperature 123(2)
_cell_measurement_theta_max 27.485
_cell_measurement_theta_min 0.407
_cell_volume 1851.9(13)
_computing_cell_refinement 'HKL Scalepack (Otwinowski & Minor 1997)'
_computing_data_collection 'Collect (Nonius BV, 1997-2000)'
_computing_data_reduction 'HKL Denzo and Scalepack'
_computing_structure_refinement 'SHELXL-97 (Sheldrick, 1997)'
_computing_structure_solution 'SHELXS-97 (Sheldrick, 1990)'
_diffrn_ambient_temperature 123
_diffrn_detector_area_resol_mean 9
_diffrn_measured_fraction_theta_full 0.991
_diffrn_measured_fraction_theta_max 0.991
_diffrn_measurement_device_type KappaCCD
_diffrn_measurement_method 'CCD rotation images, thick slices'
_diffrn_radiation_monochromator graphite
_diffrn_radiation_probe x-ray
_diffrn_radiation_type MoK\a
_diffrn_radiation_wavelength 0.71069
_diffrn_reflns_av_R_equivalents 0.1427
_diffrn_reflns_av_sigmaI/netI 0.0948
_diffrn_reflns_limit_h_max 15
_diffrn_reflns_limit_h_min -15
_diffrn_reflns_limit_k_max 15
_diffrn_reflns_limit_k_min -15
_diffrn_reflns_limit_l_max 15
_diffrn_reflns_limit_l_min -16
_diffrn_reflns_number 15632
_diffrn_reflns_theta_full 27.59
_diffrn_reflns_theta_max 27.59
_diffrn_reflns_theta_min 1.65
_diffrn_source 'fine-focus sealed tube'
_exptl_absorpt_coefficient_mu 1.303
_exptl_absorpt_correction_type none
_exptl_crystal_colour Yellow
_exptl_crystal_density_diffrn 1.768
_exptl_crystal_density_method 'not measured'
_exptl_crystal_description Block
_exptl_crystal_F_000 979
_exptl_crystal_size_max .329
_exptl_crystal_size_mid .308
_exptl_crystal_size_min .227
_refine_diff_density_max 3.174
_refine_diff_density_min -0.982
_refine_diff_density_rms 0.274
_refine_ls_abs_structure_details 'Flack H D (1983), Acta Cryst. A39, 876-881'
_refine_ls_abs_structure_Flack 0.051(15)
_refine_ls_extinction_coef 0.060(4)
_refine_ls_extinction_expression Fc^*^=kFc[1+0.001xFc^2^\l^3^/sin(2\q)]^-1/4^
_refine_ls_extinction_method SHELXL
_refine_ls_goodness_of_fit_ref 1.061
_refine_ls_hydrogen_treatment constr
_refine_ls_matrix_type full
_refine_ls_number_parameters 237
_refine_ls_number_reflns 4255
_refine_ls_number_restraints 0
_refine_ls_restrained_S_all 1.061
_refine_ls_R_factor_all 0.0743
_refine_ls_R_factor_gt 0.0648
_refine_ls_shift/su_max 0.000
_refine_ls_shift/su_mean 0.000
_refine_ls_structure_factor_coef Fsqd
_refine_ls_weighting_details 'calc w=1/[\s^2^(Fo^2^)+(0.0972P)^2^+3.6351P] where P=(Fo^2^+2Fc^2^)/3'
_refine_ls_weighting_scheme calc
_refine_ls_wR_factor_gt 0.1527
_refine_ls_wR_factor_ref 0.1689
_reflns_number_gt 3890
_reflns_number_total 4255
_reflns_threshold_expression >2sigma(I)
_cod_data_source_file cm070930isi20070403_025744.cif
_cod_data_source_block import
_cod_original_formula_sum 'C40 H24 Cl Gd N8 Na6 O48 S8 '
_cod_database_code 4001382

loop_
_symmetry_equiv_pos_as_xyz
'x, y, z'
'-x, -y, z'
'y, -x, -z'
'-y, x, -z'

loop_
_atom_site_label
_atom_site_type_symbol
_atom_site_fract_x
_atom_site_fract_y
_atom_site_fract_z
_atom_site_U_iso_or_equiv
_atom_site_adp_type
_atom_site_occupancy
_atom_site_symmetry_multiplicity
_atom_site_calc_flag
_atom_site_refinement_flags
_atom_site_disorder_assembly
_atom_site_disorder_group
C1 C 0.2364(6) 0.1317(7) 0.1794(6) 0.0277(15) Uani 1 1 d . . .
H1 H 0.2801 0.1073 0.1228 0.033 Uiso 1 1 calc R . .
C2 C 0.2788(6) 0.1362(7) 0.2817(6) 0.0300(16) Uani 1 1 d . . .
H2 H 0.3508 0.1157 0.2947 0.036 Uiso 1 1 calc R . .
C3 C 0.2114(5) 0.1725(5) 0.3670(6) 0.0210(13) Uani 1 1 d . A .
C4 C 0.1027(6) 0.1997(6) 0.3464(6) 0.0238(14) Uani 1 1 d . . .
H4 H 0.0562 0.2202 0.4023 0.029 Uiso 1 1 calc R . .
C5 C 0.0653(5) 0.1953(5) 0.2409(5) 0.0195(12) Uani 1 1 d . . .
C6 C -0.0452(5) 0.2364(6) 0.2141(5) 0.0206(13) Uani 1 1 d . . .
C7 C -0.0727(6) 0.3424(6) 0.2382(6) 0.0239(14) Uani 1 1 d . . .
H7 H -0.0197 0.3893 0.2656 0.029 Uiso 1 1 calc R . .
C8 C -0.1785(6) 0.3808(6) 0.2224(6) 0.0244(14) Uani 1 1 d . . .
C9 C -0.2543(6) 0.3087(7) 0.1750(6) 0.0282(15) Uani 1 1 d . . .
H9 H -0.3247 0.3325 0.1592 0.034 Uiso 1 1 calc R . .
C10 C -0.2239(5) 0.2034(6) 0.1523(6) 0.0244(14) Uani 1 1 d . . .
H10 H -0.2752 0.1555 0.1234 0.029 Uiso 1 1 calc R . .
N1 N 0.1318(5) 0.1622(5) 0.1592(5) 0.0212(12) Uani 1 1 d . . .
N2 N -0.1225(5) 0.1677(5) 0.1708(4) 0.0208(12) Uani 1 1 d . . .
O1 O 0.0943(4) 0.1570(4) 0.0591(4) 0.0213(10) Uani 1 1 d . . .
O2 O -0.0968(4) 0.0654(4) 0.1537(4) 0.0228(10) Uani 1 1 d . . .
O3 O 0.3311(4) 0.0860(4) 0.5125(6) 0.0324(12) Uani 1 1 d . A .
O4 O 0.3326(4) 0.2837(4) 0.4962(7) 0.0357(11) Uani 1 1 d . A .
O5 O 0.1740(5) 0.1916(5) 0.5722(4) 0.0309(11) Uani 1 1 d . A .
O6 O -0.1437(5) 0.5400(5) 0.3501(5) 0.0353(13) Uani 1 1 d . . .
O7 O -0.1924(7) 0.5827(5) 0.1663(6) 0.0501(17) Uani 1 1 d . . .
O8 O -0.3284(5) 0.5118(5) 0.2932(9) 0.061(3) Uani 1 1 d . . .
Na1 Na 0.5000 0.0000 0.5130(5) 0.0408(11) Uani 1 2 d S . .
Na2 Na 0.5287(3) 0.2782(6) 0.4933(6) 0.0890(17) Uani 1 1 d . A .
S1 S 0.26585(12) 0.18359(12) 0.4998(2) 0.0240(3) Uani 1 1 d . . .
S2 S -0.21338(15) 0.51576(14) 0.25965(16) 0.0279(4) Uani 1 1 d . . .
Gd1 Gd 0.0000 0.0000 0.0000 0.0188(2) Uani 1 4 d S . .
Cl1 Cl 0.5000 0.5000 0.5000 0.40(3) Uani 1 4 d S . .
O1S O 0.5828(6) 0.1178(6) 0.3832(6) 0.0498(16) Uiso 1 1 d . A 1
O2S O 0.5000 0.0000 0.1770(14) 0.036(4) Uiso 0.50 2 d SP . 1
O3S O 0.5090(14) 0.3485(14) 0.3204(14) 0.125(5) Uiso 1 1 d . A 1
O4S O -0.5000 0.5000 0.0000 0.47(6) Uiso 1 4 d S B 1
O5S O -0.174(2) 0.504(2) -0.048(2) 0.200(10) Uiso 1 1 d . C 1
O6S O 0.531(2) 0.063(2) 0.170(2) 0.109(8) Uiso 0.50 1 d P . 1

loop_
_atom_site_aniso_label
_atom_site_aniso_U_11
_atom_site_aniso_U_22
_atom_site_aniso_U_33
_atom_site_aniso_U_23
_atom_site_aniso_U_13
_atom_site_aniso_U_12
C1 0.022(3) 0.036(4) 0.025(4) -0.005(3) 0.006(3) 0.006(3)
C2 0.022(3) 0.040(4) 0.028(4) -0.001(3) -0.003(3) 0.004(3)
C3 0.020(3) 0.023(3) 0.020(3) 0.001(3) 0.002(3) -0.001(2)
C4 0.029(3) 0.022(3) 0.020(3) 0.000(3) -0.006(3) 0.003(3)
C5 0.021(3) 0.017(3) 0.020(3) 0.002(2) 0.000(3) 0.003(2)
C6 0.016(3) 0.030(3) 0.016(3) 0.001(3) -0.003(2) -0.001(3)
C7 0.023(3) 0.028(3) 0.021(3) 0.003(3) 0.000(3) -0.007(3)
C8 0.026(3) 0.027(3) 0.021(3) 0.004(3) 0.001(3) 0.005(3)
C9 0.021(3) 0.039(4) 0.024(4) 0.002(3) 0.001(3) 0.003(3)
C10 0.017(3) 0.034(4) 0.022(3) 0.003(3) -0.004(3) -0.003(3)
N1 0.022(3) 0.026(3) 0.015(3) -0.001(2) -0.005(2) -0.002(2)
N2 0.028(3) 0.023(3) 0.011(3) -0.002(2) 0.000(2) 0.001(2)
O1 0.023(2) 0.024(2) 0.016(2) -0.0039(18) -0.0039(18) -0.0060(18)
O2 0.027(2) 0.021(2) 0.021(2) -0.0049(19) 0.0019(19) 0.0020(19)
O3 0.030(2) 0.037(3) 0.029(3) 0.007(3) -0.005(3) 0.0059(19)
O4 0.036(2) 0.040(3) 0.031(2) -0.002(4) -0.012(4) -0.012(2)
O5 0.034(3) 0.039(3) 0.020(2) 0.000(2) -0.001(2) 0.003(2)
O6 0.051(3) 0.025(3) 0.030(3) -0.002(2) -0.001(3) 0.005(2)
O7 0.080(5) 0.027(3) 0.043(4) 0.007(3) -0.016(3) -0.004(3)
O8 0.026(3) 0.024(3) 0.134(8) -0.022(4) 0.020(4) 0.006(2)
Na1 0.0260(19) 0.068(3) 0.028(3) 0.000 0.000 0.0052(18)
Na2 0.042(2) 0.139(5) 0.085(3) 0.044(4) -0.006(3) -0.011(2)
S1 0.0246(7) 0.0290(7) 0.0186(7) 0.0013(10) -0.0050(10) -0.0002(5)
S2 0.0235(8) 0.0210(8) 0.0392(10) 0.0015(7) 0.0014(7) 0.0047(6)
Gd1 0.0209(3) 0.0209(3) 0.0145(3) 0.000 0.000 0.000
Cl1 0.225(15) 0.225(15) 0.76(9) 0.000 0.000 0.000

loop_
_atom_type_symbol
_atom_type_description
_atom_type_scat_dispersion_real
_atom_type_scat_dispersion_imag
_atom_type_scat_source
C C 0.0033 0.0016 'International Tables Vol C Tables 4.2.6.8 and 6.1.1.4'
H H 0.0000 0.0000 'International Tables Vol C Tables 4.2.6.8 and 6.1.1.4'
N N 0.0061 0.0033 'International Tables Vol C Tables 4.2.6.8 and 6.1.1.4'
O O 0.0106 0.0060 'International Tables Vol C Tables 4.2.6.8 and 6.1.1.4'
Na Na 0.0362 0.0249 'International Tables Vol C Tables 4.2.6.8 and 6.1.1.4'
S S 0.1246 0.1234 'International Tables Vol C Tables 4.2.6.8 and 6.1.1.4'
Gd Gd -0.1653 3.9035 'International Tables Vol C Tables 4.2.6.8 and 6.1.1.4'
Cl Cl 0.1484 0.1585 'International Tables Vol C Tables 4.2.6.8 and 6.1.1.4'

loop_
_geom_angle_atom_site_label_1
_geom_angle_atom_site_label_2
_geom_angle_atom_site_label_3
_geom_angle
_geom_angle_site_symmetry_1
_geom_angle_site_symmetry_3
N1 C1 C2 121.1(7) . .
N1 C1 H1 119.5 . .
C2 C1 H1 119.5 . .
C1 C2 C3 118.9(7) . .
C1 C2 H2 120.6 . .
C3 C2 H2 120.6 . .
C4 C3 C2 119.7(6) . .
C4 C3 S1 120.6(5) . .
C2 C3 S1 119.7(5) . .
C5 C4 C3 118.6(7) . .
C5 C4 H4 120.7 . .
C3 C4 H4 120.7 . .
N1 C5 C4 121.0(6) . .
N1 C5 C6 118.8(6) . .
C4 C5 C6 120.0(6) . .
C7 C6 N2 119.6(6) . .
C7 C6 C5 119.8(6) . .
N2 C6 C5 120.5(6) . .
C6 C7 C8 121.2(7) . .
C6 C7 H7 119.4 . .
C8 C7 H7 119.4 . .
C7 C8 C9 117.4(7) . .
C7 C8 S2 120.3(6) . .
C9 C8 S2 122.4(5) . .
C10 C9 C8 119.7(6) . .
C10 C9 H9 120.1 . .
C8 C9 H9 120.1 . .
N2 C10 C9 121.6(7) . .
N2 C10 H10 119.2 . .
C9 C10 H10 119.2 . .
O1 N1 C1 119.1(6) . .
O1 N1 C5 120.2(6) . .
C1 N1 C5 120.7(6) . .
O2 N2 C10 120.6(6) . .
O2 N2 C6 118.9(6) . .
C10 N2 C6 120.4(6) . .
N1 O1 Gd1 120.0(4) . .
N2 O2 Gd1 124.8(4) . .
S1 O3 Na1 150.2(3) . .
S1 O4 Na2 129.9(3) . 3_566
S1 O4 Na2 122.1(3) . .
Na2 O4 Na2 107.8(4) 3_566 .
S2 O6 Na1 155.2(4) . 3_566
S2 O6 Na2 101.4(4) . 4_556
Na1 O6 Na2 85.8(3) 3_566 4_556
S2 O8 Na2 93.2(5) . 4_556
O3 Na1 O3 179.7(4) 2_655 .
O3 Na1 O1S 95.9(3) 2_655 2_655
O3 Na1 O1S 83.9(3) . 2_655
O3 Na1 O1S 83.9(3) 2_655 .
O3 Na1 O1S 95.9(3) . .
O1S Na1 O1S 95.3(4) 2_655 .
O3 Na1 O6 98.4(2) 2_655 3_556
O3 Na1 O6 81.8(2) . 3_556
O1S Na1 O6 165.6(2) 2_655 3_556
O1S Na1 O6 87.0(2) . 3_556
O3 Na1 O6 81.8(2) 2_655 4_656
O3 Na1 O6 98.4(2) . 4_656
O1S Na1 O6 87.0(2) 2_655 4_656
O1S Na1 O6 165.6(2) . 4_656
O6 Na1 O6 94.3(3) 3_556 4_656
O3 Na1 Na2 68.97(15) 2_655 2_655
O3 Na1 Na2 111.01(15) . 2_655
O1S Na1 Na2 46.3(2) 2_655 2_655
O1S Na1 Na2 126.5(3) . 2_655
O6 Na1 Na2 140.3(3) 3_556 2_655
O6 Na1 Na2 47.8(2) 4_656 2_655
O3 Na1 Na2 111.01(15) 2_655 .
O3 Na1 Na2 68.97(15) . .
O1S Na1 Na2 126.5(3) 2_655 .
O1S Na1 Na2 46.3(2) . .
O6 Na1 Na2 47.8(2) 3_556 .
O6 Na1 Na2 140.3(3) 4_656 .
Na2 Na1 Na2 171.8(3) 2_655 .
O3S Na2 O4 92.7(5) . 4_656
O3S Na2 O4 84.2(5) . .
O4 Na2 O4 161.8(4) 4_656 .
O3S Na2 O1S 79.3(5) . .
O4 Na2 O1S 89.7(3) 4_656 .
O4 Na2 O1S 107.3(3) . .
O3S Na2 O6 161.4(6) . 3_556
O4 Na2 O6 94.9(3) 4_656 3_556
O4 Na2 O6 93.5(3) . 3_556
O1S Na2 O6 83.8(3) . 3_556
O3S Na2 O8 143.5(5) . 3_556
O4 Na2 O8 87.6(3) 4_656 3_556
O4 Na2 O8 84.4(3) . 3_556
O1S Na2 O8 137.1(3) . 3_556
O6 Na2 O8 53.9(3) 3_556 3_556
O3S Na2 Cl1 69.3(4) . .
O4 Na2 Cl1 81.1(2) 4_656 .
O4 Na2 Cl1 81.0(2) . .
O1S Na2 Cl1 146.7(3) . .
O6 Na2 Cl1 128.6(4) 3_556 .
O8 Na2 Cl1 74.7(3) 3_556 .
O3S Na2 S2 168.5(5) . 3_556
O4 Na2 S2 93.7(3) 4_656 3_556
O4 Na2 S2 86.7(3) . 3_556
O1S Na2 S2 110.2(3) . 3_556
O6 Na2 S2 26.46(17) 3_556 3_556
O8 Na2 S2 27.62(16) 3_556 3_556
Cl1 Na2 S2 102.3(3) . 3_556
O3S Na2 Na1 115.0(5) . .
O4 Na2 Na1 111.7(2) 4_656 .
O4 Na2 Na1 85.7(2) . .
O1S Na2 Na1 44.0(2) . .
O6 Na2 Na1 46.4(2) 3_556 .
O8 Na2 Na1 98.5(2) 3_556 .
Cl1 Na2 Na1 165.5(2) . .
S2 Na2 Na1 71.16(15) 3_556 .
O3S Na2 Na2 79.0(5) . 4_656
O4 Na2 Na2 36.2(2) 4_656 4_656
O4 Na2 Na2 125.9(2) . 4_656
O1S Na2 Na2 119.2(3) . 4_656
O6 Na2 Na2 116.5(4) 3_556 4_656
O8 Na2 Na2 80.0(3) 3_556 4_656
Cl1 Na2 Na2 44.974(5) . 4_656
S2 Na2 Na2 100.8(3) 3_556 4_656
Na1 Na2 Na2 147.63(17) . 4_656
O3S Na2 Na2 74.4(5) . 3_566
O4 Na2 Na2 125.9(2) 4_656 3_566
O4 Na2 Na2 36.0(2) . 3_566
O1S Na2 Na2 135.9(3) . 3_566
O6 Na2 Na2 113.9(4) 3_556 3_566
O8 Na2 Na2 76.1(3) 3_556 3_566
Cl1 Na2 Na2 44.973(5) . 3_566
S2 Na2 Na2 94.1(3) 3_556 3_566
Na1 Na2 Na2 121.39(16) . 3_566
Na2 Na2 Na2 89.89(2) 4_656 3_566
O5 S1 O3 114.8(4) . .
O5 S1 O4 113.2(4) . .
O3 S1 O4 112.6(3) . .
O5 S1 C3 106.7(3) . .
O3 S1 C3 104.2(4) . .
O4 S1 C3 104.1(4) . .
O6 S2 O7 113.6(4) . .
O6 S2 O8 110.8(5) . .
O7 S2 O8 114.7(5) . .
O6 S2 C8 104.7(3) . .
O7 S2 C8 106.2(4) . .
O8 S2 C8 105.9(4) . .
O6 S2 Na2 52.1(3) . 4_556
O7 S2 Na2 142.4(3) . 4_556
O8 S2 Na2 59.2(4) . 4_556
C8 S2 Na2 111.1(3) . 4_556
O1 Gd1 O1 143.8(2) 4 3
O1 Gd1 O1 95.53(7) 4 .
O1 Gd1 O1 95.53(7) 3 .
O1 Gd1 O1 95.53(7) 4 2
O1 Gd1 O1 95.53(7) 3 2
O1 Gd1 O1 143.8(2) . 2
O1 Gd1 O2 71.19(17) 4 .
O1 Gd1 O2 144.93(16) 3 .
O1 Gd1 O2 73.82(16) . .
O1 Gd1 O2 77.44(16) 2 .
O1 Gd1 O2 73.82(16) 4 4
O1 Gd1 O2 77.44(16) 3 4
O1 Gd1 O2 144.94(16) . 4
O1 Gd1 O2 71.19(17) 2 4
O2 Gd1 O2 129.70(15) . 4
O1 Gd1 O2 77.44(16) 4 3
O1 Gd1 O2 73.82(16) 3 3
O1 Gd1 O2 71.19(17) . 3
O1 Gd1 O2 144.94(16) 2 3
O2 Gd1 O2 129.70(15) . 3
O2 Gd1 O2 73.9(2) 4 3
O1 Gd1 O2 144.93(16) 4 2
O1 Gd1 O2 71.19(17) 3 2
O1 Gd1 O2 77.44(16) . 2
O1 Gd1 O2 73.82(16) 2 2
O2 Gd1 O2 73.9(2) . 2
O2 Gd1 O2 129.70(15) 4 2
O2 Gd1 O2 129.70(15) 3 2
Na2 Cl1 Na2 176.5(3) . 2_665
Na2 Cl1 Na2 90.053(11) . 4_656
Na2 Cl1 Na2 90.053(12) 2_665 4_656
Na2 Cl1 Na2 90.054(11) . 3_566
Na2 Cl1 Na2 90.053(11) 2_665 3_566
Na2 Cl1 Na2 176.5(3) 4_656 3_566
Na1 O1S Na2 89.7(3) . .
O6S O2S O6S 168(5) 2_655 .
O2S O6S O6S 6(2) . 2_655

loop_
_geom_bond_atom_site_label_1
_geom_bond_atom_site_label_2
_geom_bond_distance
_geom_bond_site_symmetry_2
C1 N1 1.357(10) .
C1 C2 1.368(11) .
C1 H1 0.9300 .
C2 C3 1.411(10) .
C2 H2 0.9300 .
C3 C4 1.394(10) .
C3 S1 1.778(7) .
C4 C5 1.384(9) .
C4 H4 0.9300 .
C5 N1 1.359(9) .
C5 C6 1.480(9) .
C6 C7 1.371(10) .
C6 N2 1.375(9) .
C7 C8 1.392(10) .
C7 H7 0.9300 .
C8 C9 1.407(11) .
C8 S2 1.766(7) .
C9 C10 1.370(11) .
C9 H9 0.9300 .
C10 N2 1.335(9) .
C10 H10 0.9300 .
N1 O1 1.323(7) .
N2 O2 1.307(8) .
O1 Gd1 2.357(5) .
O2 Gd1 2.379(5) .
O3 S1 1.445(5) .
O3 Na1 2.318(5) .
O4 S1 1.473(5) .
O4 Na2 2.393(7) 3_566
O4 Na2 2.401(7) .
O5 S1 1.440(6) .
O6 S2 1.438(7) .
O6 Na1 2.490(7) 3_566
O6 Na2 2.547(9) 4_556
O7 S2 1.439(7) .
O8 S2 1.468(7) .
O8 Na2 2.720(14) 4_556
Na1 O3 2.318(5) 2_655
Na1 O1S 2.384(8) 2_655
Na1 O1S 2.384(8) .
Na1 O6 2.490(7) 3_556
Na1 O6 2.490(7) 4_656
Na1 Na2 3.430(7) 2_655
Na1 Na2 3.430(7) .
Na2 O3S 2.318(19) .
Na2 O4 2.393(7) 4_656
Na2 O1S 2.478(11) .
Na2 O6 2.547(9) 3_556
Na2 O8 2.720(14) 3_556
Na2 Cl1 2.738(7) .
Na2 S2 3.162(8) 3_556
Na2 Na2 3.873(10) 4_656
Na2 Na2 3.873(10) 3_566
S2 Na2 3.162(8) 4_556
Gd1 O1 2.357(5) 4
Gd1 O1 2.357(5) 3
Gd1 O1 2.357(5) 2
Gd1 O2 2.379(5) 4
Gd1 O2 2.379(5) 3
Gd1 O2 2.379(5) 2
Cl1 Na2 2.738(7) 2_665
Cl1 Na2 2.738(7) 4_656
Cl1 Na2 2.738(7) 3_566
O2S O6S 0.87(3) 2_655
O2S O6S 0.87(3) .
O6S O6S 1.73(6) 2_655

loop_
_geom_torsion_atom_site_label_1
_geom_torsion_atom_site_label_2
_geom_torsion_atom_site_label_3
_geom_torsion_atom_site_label_4
_geom_torsion
_geom_torsion_site_symmetry_1
_geom_torsion_site_symmetry_4
N1 C1 C2 C3 0.5(12) . .
C1 C2 C3 C4 2.0(11) . .
C1 C2 C3 S1 -177.9(6) . .
C2 C3 C4 C5 -3.2(10) . .
S1 C3 C4 C5 176.6(5) . .
C3 C4 C5 N1 2.0(10) . .
C3 C4 C5 C6 -172.5(6) . .
N1 C5 C6 C7 -117.5(7) . .
C4 C5 C6 C7 57.1(9) . .
N1 C5 C6 N2 66.1(8) . .
C4 C5 C6 N2 -119.3(7) . .
N2 C6 C7 C8 1.8(10) . .
C5 C6 C7 C8 -174.6(6) . .
C6 C7 C8 C9 -3.5(10) . .
C6 C7 C8 S2 177.2(5) . .
C7 C8 C9 C10 3.7(11) . .
S2 C8 C9 C10 -177.0(6) . .
C8 C9 C10 N2 -2.2(11) . .
C2 C1 N1 O1 179.7(7) . .
C2 C1 N1 C5 -1.8(12) . .
C4 C5 N1 O1 179.0(6) . .
C6 C5 N1 O1 -6.5(9) . .
C4 C5 N1 C1 0.5(10) . .
C6 C5 N1 C1 175.0(7) . .
C9 C10 N2 O2 176.5(6) . .
C9 C10 N2 C6 0.4(10) . .
C7 C6 N2 O2 -176.3(6) . .
C5 C6 N2 O2 0.1(9) . .
C7 C6 N2 C10 -0.2(10) . .
C5 C6 N2 C10 176.2(6) . .
C1 N1 O1 Gd1 93.9(6) . .
C5 N1 O1 Gd1 -84.6(7) . .
C10 N2 O2 Gd1 101.9(6) . .
C6 N2 O2 Gd1 -81.9(6) . .
S1 O3 Na1 O3 -77.8(7) . 2_655
S1 O3 Na1 O1S -125.0(9) . 2_655
S1 O3 Na1 O1S -30.3(10) . .
S1 O3 Na1 O6 55.8(9) . 3_556
S1 O3 Na1 O6 148.9(9) . 4_656
S1 O3 Na1 Na2 -163.2(8) . 2_655
S1 O3 Na1 Na2 8.0(9) . .
S1 O4 Na2 O3S 113.2(7) . .
Na2 O4 Na2 O3S -71.3(5) 3_566 .
S1 O4 Na2 O4 -165.8(11) . 4_656
Na2 O4 Na2 O4 9.7(10) 3_566 4_656
S1 O4 Na2 O1S 36.3(7) . .
Na2 O4 Na2 O1S -148.2(4) 3_566 .
S1 O4 Na2 O6 -48.3(6) . 3_556
Na2 O4 Na2 O6 127.2(5) 3_566 3_556
S1 O4 Na2 O8 -101.5(6) . 3_556
Na2 O4 Na2 O8 74.0(4) 3_566 3_556
S1 O4 Na2 Cl1 -176.9(6) . .
Na2 O4 Na2 Cl1 -1.4(2) 3_566 .
S1 O4 Na2 S2 -73.9(6) . 3_556
Na2 O4 Na2 S2 101.6(4) 3_566 3_556
S1 O4 Na2 Na1 -2.6(6) . .
Na2 O4 Na2 Na1 173.0(4) 3_566 .
S1 O4 Na2 Na2 -174.8(5) . 4_656
Na2 O4 Na2 Na2 0.7(5) 3_566 4_656
S1 O4 Na2 Na2 -175.5(8) . 3_566
O3 Na1 Na2 O3S 97.3(6) 2_655 .
O3 Na1 Na2 O3S -82.4(5) . .
O1S Na1 Na2 O3S -17.7(6) 2_655 .
O1S Na1 Na2 O3S 39.0(5) . .
O6 Na1 Na2 O3S 179.4(6) 3_556 .
O6 Na1 Na2 O3S -159.9(5) 4_656 .
Na2 Na1 Na2 O3S 9.0(5) 2_655 .
O3 Na1 Na2 O4 -6.8(5) 2_655 4_656
O3 Na1 Na2 O4 173.6(4) . 4_656
O1S Na1 Na2 O4 -121.7(4) 2_655 4_656
O1S Na1 Na2 O4 -65.0(4) . 4_656
O6 Na1 Na2 O4 75.4(4) 3_556 4_656
O6 Na1 Na2 O4 96.1(4) 4_656 4_656
Na2 Na1 Na2 O4 -95.0(3) 2_655 4_656
O3 Na1 Na2 O4 178.8(4) 2_655 .
O3 Na1 Na2 O4 -0.8(3) . .
O1S Na1 Na2 O4 63.9(4) 2_655 .
O1S Na1 Na2 O4 120.5(4) . .
O6 Na1 Na2 O4 -99.0(4) 3_556 .
O6 Na1 Na2 O4 -78.3(4) 4_656 .
Na2 Na1 Na2 O4 90.6(3) 2_655 .
O3 Na1 Na2 O1S 58.3(4) 2_655 .
O3 Na1 Na2 O1S -121.3(4) . .
O1S Na1 Na2 O1S -56.6(5) 2_655 .
O6 Na1 Na2 O1S 140.5(4) 3_556 .
O6 Na1 Na2 O1S 161.2(3) 4_656 .
Na2 Na1 Na2 O1S -30.0(3) 2_655 .
O3 Na1 Na2 O6 -82.2(3) 2_655 3_556
O3 Na1 Na2 O6 98.2(3) . 3_556
O1S Na1 Na2 O6 162.9(3) 2_655 3_556
O1S Na1 Na2 O6 -140.5(4) . 3_556
O6 Na1 Na2 O6 20.7(4) 4_656 3_556
Na2 Na1 Na2 O6 -170.4(2) 2_655 3_556
O3 Na1 Na2 O8 -97.5(3) 2_655 3_556
O3 Na1 Na2 O8 82.9(3) . 3_556
O1S Na1 Na2 O8 147.6(3) 2_655 3_556
O1S Na1 Na2 O8 -155.8(4) . 3_556
O6 Na1 Na2 O8 -15.3(2) 3_556 3_556
O6 Na1 Na2 O8 5.4(3) 4_656 3_556
Na2 Na1 Na2 O8 174.26(18) 2_655 3_556
O3 Na1 Na2 Cl1 -158.3(11) 2_655 .
O3 Na1 Na2 Cl1 22.1(11) . .
O1S Na1 Na2 Cl1 86.8(12) 2_655 .
O1S Na1 Na2 Cl1 143.4(12) . .
O6 Na1 Na2 Cl1 -76.1(12) 3_556 .
O6 Na1 Na2 Cl1 -55.4(12) 4_656 .
Na2 Na1 Na2 Cl1 113.5(11) 2_655 .
O3 Na1 Na2 S2 -93.2(3) 2_655 3_556
O3 Na1 Na2 S2 87.1(2) . 3_556
O1S Na1 Na2 S2 151.9(3) 2_655 3_556
O1S Na1 Na2 S2 -151.5(3) . 3_556
O6 Na1 Na2 S2 -11.04(18) 3_556 3_556
O6 Na1 Na2 S2 9.7(3) 4_656 3_556
Na2 Na1 Na2 S2 178.54(7) 2_655 3_556
O3 Na1 Na2 Na2 -12.9(8) 2_655 4_656
O3 Na1 Na2 Na2 167.5(7) . 4_656
O1S Na1 Na2 Na2 -127.8(6) 2_655 4_656
O1S Na1 Na2 Na2 -71.2(7) . 4_656
O6 Na1 Na2 Na2 69.3(7) 3_556 4_656
O6 Na1 Na2 Na2 90.0(7) 4_656 4_656
Na2 Na1 Na2 Na2 -101.1(7) 2_655 4_656
O3 Na1 Na2 Na2 -176.4(4) 2_655 3_566
O3 Na1 Na2 Na2 4.0(4) . 3_566
O1S Na1 Na2 Na2 68.7(5) 2_655 3_566
O1S Na1 Na2 Na2 125.4(5) . 3_566
O6 Na1 Na2 Na2 -94.2(4) 3_556 3_566
O6 Na1 Na2 Na2 -73.5(5) 4_656 3_566
Na2 Na1 Na2 Na2 95.4(4) 2_655 3_566
Na1 O3 S1 O5 -142.9(8) . .
Na1 O3 S1 O4 -11.4(11) . .
Na1 O3 S1 C3 100.8(9) . .
Na2 O4 S1 O5 -36.1(7) 3_566 .
Na2 O4 S1 O5 138.3(5) . .
Na2 O4 S1 O3 -168.4(6) 3_566 .
Na2 O4 S1 O3 6.0(7) . .
Na2 O4 S1 C3 79.4(7) 3_566 .
Na2 O4 S1 C3 -106.2(5) . .
C4 C3 S1 O5 16.1(7) . .
C2 C3 S1 O5 -164.1(6) . .
C4 C3 S1 O3 137.9(6) . .
C2 C3 S1 O3 -42.3(7) . .
C4 C3 S1 O4 -103.9(6) . .
C2 C3 S1 O4 75.9(7) . .
Na1 O6 S2 O7 -115.9(9) 3_566 .
Na2 O6 S2 O7 139.0(4) 4_556 .
Na1 O6 S2 O8 113.3(9) 3_566 .
Na2 O6 S2 O8 8.2(4) 4_556 .
Na1 O6 S2 C8 -0.5(10) 3_566 .
Na2 O6 S2 C8 -105.5(3) 4_556 .
Na1 O6 S2 Na2 105.1(10) 3_566 4_556
Na2 O8 S2 O6 -7.5(4) 4_556 .
Na2 O8 S2 O7 -137.8(4) 4_556 .
Na2 O8 S2 C8 105.4(3) 4_556 .
C7 C8 S2 O6 -30.6(7) . .
C9 C8 S2 O6 150.1(6) . .
C7 C8 S2 O7 89.9(7) . .
C9 C8 S2 O7 -89.4(7) . .
C7 C8 S2 O8 -147.8(7) . .
C9 C8 S2 O8 32.9(8) . .
C7 C8 S2 Na2 -85.2(6) . 4_556
C9 C8 S2 Na2 95.5(6) . 4_556
N1 O1 Gd1 O1 125.6(4) . 4
N1 O1 Gd1 O1 -88.9(4) . 3
N1 O1 Gd1 O1 18.4(4) . 2
N1 O1 Gd1 O2 57.0(4) . .
N1 O1 Gd1 O2 -164.8(4) . 4
N1 O1 Gd1 O2 -159.7(5) . 3
N1 O1 Gd1 O2 -19.6(4) . 2
N2 O2 Gd1 O1 -56.4(5) . 4
N2 O2 Gd1 O1 121.6(5) . 3
N2 O2 Gd1 O1 45.4(5) . .
N2 O2 Gd1 O1 -156.8(5) . 2
N2 O2 Gd1 O2 -104.7(6) . 4
N2 O2 Gd1 O2 -2.0(5) . 3
N2 O2 Gd1 O2 126.7(5) . 2
O3S Na2 Cl1 Na2 -3.4(5) . 2_665
O4 Na2 Cl1 Na2 92.9(3) 4_656 2_665
O4 Na2 Cl1 Na2 -90.6(3) . 2_665
O1S Na2 Cl1 Na2 17.3(5) . 2_665
O6 Na2 Cl1 Na2 -177.9(3) 3_556 2_665
O8 Na2 Cl1 Na2 -177.24(16) 3_556 2_665
S2 Na2 Cl1 Na2 -175.20(11) 3_556 2_665
Na1 Na2 Cl1 Na2 -113.8(11) . 2_665
Na2 Na2 Cl1 Na2 91.73(18) 4_656 2_665
Na2 Na2 Cl1 Na2 -91.75(16) 3_566 2_665
O3S Na2 Cl1 Na2 -95.2(5) . 4_656
O4 Na2 Cl1 Na2 1.1(2) 4_656 4_656
O4 Na2 Cl1 Na2 177.7(4) . 4_656
O1S Na2 Cl1 Na2 -74.5(4) . 4_656
O6 Na2 Cl1 Na2 90.4(3) 3_556 4_656
O8 Na2 Cl1 Na2 91.0(2) 3_556 4_656
S2 Na2 Cl1 Na2 93.1(2) 3_556 4_656
Na1 Na2 Cl1 Na2 154.5(13) . 4_656
Na2 Na2 Cl1 Na2 176.5(3) 3_566 4_656
O3S Na2 Cl1 Na2 88.3(5) . 3_566
O4 Na2 Cl1 Na2 -175.4(4) 4_656 3_566
O4 Na2 Cl1 Na2 1.1(2) . 3_566
O1S Na2 Cl1 Na2 109.0(5) . 3_566
O6 Na2 Cl1 Na2 -86.1(3) 3_556 3_566
O8 Na2 Cl1 Na2 -85.5(2) 3_556 3_566
S2 Na2 Cl1 Na2 -83.44(18) 3_556 3_566
Na1 Na2 Cl1 Na2 -22.0(10) . 3_566
Na2 Na2 Cl1 Na2 -176.5(3) 4_656 3_566
O3 Na1 O1S Na2 -127.0(3) 2_655 .
O3 Na1 O1S Na2 53.3(3) . .
O1S Na1 O1S Na2 137.6(3) 2_655 .
O6 Na1 O1S Na2 -28.2(3) 3_556 .
O6 Na1 O1S Na2 -123.7(12) 4_656 .
Na2 Na1 O1S Na2 174.93(19) 2_655 .
O3S Na2 O1S Na1 -144.6(5) . .
O4 Na2 O1S Na1 122.6(3) 4_656 .
O4 Na2 O1S Na1 -64.1(4) . .
O6 Na2 O1S Na1 27.6(2) 3_556 .
O8 Na2 O1S Na1 36.6(5) 3_556 .
Cl1 Na2 O1S Na1 -164.2(4) . .
S2 Na2 O1S Na1 28.8(3) 3_556 .
Na2 Na2 O1S Na1 144.5(3) 4_656 .
Na2 Na2 O1S Na1 -90.6(5) 3_566 .
